data_7702624
loop_
_publ_author_name
'Mao, Zong-Wan'
'Heinemann, Frank W.'
'Liehr, G\"unther'
'Eldik, Rudi van'

_publ_section_title
;
 Complex-formation reactions of Cu(ii) and Zn(ii) 2,2&#x2032;-bipyridine
 and 1,10-phenanthroline complexes with bicarbonate. Identification of
 different carbonate coordination modes
;
_journal_issue 24
_journal_name_full 'Journal of the Chemical Society, Dalton Transactions'
_journal_page_first 3652
_journal_paper_doi 10.1039/b103942n
_journal_year 2001
_chemical_formula_structural '[Cu(CO3)(phen)2] * 11 H2O'
_chemical_formula_sum 'C25 H38 Cu N4 O14'
_chemical_formula_weight 682.13
_space_group_IT_number 2
_space_group_name_Hall '-P 1'
_space_group_name_H-M_alt 'P -1'
_symmetry_cell_setting triclinic
_symmetry_space_group_name_H-M 'P -1'
_atom_sites_solution_hydrogens difmap
_atom_sites_solution_primary direct
_atom_sites_solution_secondary difmap
_audit_creation_method SHELXL
_cell_angle_alpha 78.180(10)
_cell_angle_beta 75.83(2)
_cell_angle_gamma 70.37(3)
_cell_formula_units_Z 2
_cell_length_a 11.007(2)
_cell_length_b 11.683(2)
_cell_length_c 13.345(2)
_cell_measurement_reflns_used 36
_cell_measurement_temperature 295(2)
_cell_measurement_theta_max 19.45
_cell_measurement_theta_min 3.20
_cell_volume 1553.0(5)
_computing_cell_refinement 'XSCAnS 2.20 (Siemens An. X-Ray Instr., 1996)'
_computing_data_collection 'XSCAnS 2.20 (Siemens An. X-Ray Instr., 1996)'
_computing_data_reduction 'XSCAnS 2.20 (Siemens An. X-Ray Instr., 1996)'
_computing_molecular_graphics 'SHELXTL 5.03 (Siemens An. X-Ray Instr., 1995)'
_computing_publication_material 'SHELXTL 5.03 (Siemens An. X-Ray Instr., 1995)'
_computing_structure_refinement 'SHELXTL 5.03 (Siemens An. X-Ray Instr., 1995)'
_computing_structure_solution 'SHELXTL 5.03 (Siemens An. X-Ray Instr., 1995)'
_diffrn_ambient_temperature 295(2)
_diffrn_measurement_device 'Siemens P4'
_diffrn_measurement_method 'profile data from \w-scans'
_diffrn_radiation_monochromator graphite
_diffrn_radiation_source 'fine-focus sealed tube'
_diffrn_radiation_type MoK\a
_diffrn_radiation_wavelength 0.71073
_diffrn_reflns_av_R_equivalents 0.0113
_diffrn_reflns_av_sigmaI/netI 0.0270
_diffrn_reflns_limit_h_max 1
_diffrn_reflns_limit_h_min -13
_diffrn_reflns_limit_k_max 14
_diffrn_reflns_limit_k_min -14
_diffrn_reflns_limit_l_max 16
_diffrn_reflns_limit_l_min -17
_diffrn_reflns_number 7840
_diffrn_reflns_theta_max 27.01
_diffrn_reflns_theta_min 1.87
_diffrn_standards_decay_% 2.45
_diffrn_standards_interval_count 100
_diffrn_standards_number 3
_exptl_absorpt_coefficient_mu 0.776
_exptl_absorpt_correction_T_max 0.5178
_exptl_absorpt_correction_T_min 0.4836
_exptl_absorpt_correction_type psi-scan
_exptl_absorpt_process_details
;
North A C T, Phillips D C, Mathews F S, Acat Cryst. A24 (1968), 351-359.
;
_exptl_crystal_colour blue
_exptl_crystal_density_diffrn 1.459
_exptl_crystal_description block
_exptl_crystal_F_000 714
_exptl_crystal_size_max 0.62
_exptl_crystal_size_mid 0.58
_exptl_crystal_size_min 0.45
_refine_diff_density_max 0.481
_refine_diff_density_min -0.381
_refine_diff_density_rms 0.056
_refine_ls_extinction_coef 0.0210(15)
_refine_ls_extinction_expression Fc^*^=kFc[1+0.001xFc^2^\l^3^/sin(2\q)]^-1/4^
_refine_ls_extinction_method SHELXL
_refine_ls_goodness_of_fit_all 1.075
_refine_ls_goodness_of_fit_obs 1.105
_refine_ls_hydrogen_treatment 'refxyz except solvate H atoms noref'
_refine_ls_matrix_type full
_refine_ls_number_parameters 446
_refine_ls_number_reflns 6759
_refine_ls_number_restraints 0
_refine_ls_restrained_S_all 1.075
_refine_ls_restrained_S_obs 1.105
_refine_ls_R_factor_all 0.0585
_refine_ls_R_factor_obs 0.0447
_refine_ls_shift/esd_max 0.001
_refine_ls_shift/esd_mean 0.000
_refine_ls_structure_factor_coef Fsqd
_refine_ls_weighting_details 'w=1/[\s^2^(Fo^2^)+(0.0620P)^2^+0.6511P] where P=(Fo^2^+2Fc^2^)/3'
_refine_ls_weighting_scheme calc
_refine_ls_wR_factor_all 0.1219
_refine_ls_wR_factor_obs 0.1128
_reflns_number_observed 5545
_reflns_number_total 6759
_reflns_observed_criterion >2sigma(I)
_cod_data_source_file b103942n.txt
_cod_data_source_block fh9813
_cod_depositor_comments
;
The following automatic conversions were performed:

data item '_exptl_absorpt_correction_type' value 'Psi-scan' was
changed to 'psi-scan' in accordance with the
/home/saulius/struct/COD-crude-data/automatic-downloads/DataCite-retrospective/RSC/depositions/lib/dictionaries/cif_core.dic
dictionary named 'cif_core.dic' version 2.4.2 last updated on
2011-04-26.

data item '_refine_ls_weighting_scheme' value 'calc
w=1/[\s^2^(Fo^2^)+(0.0620P)^2^+0.6511P] where P=(Fo^2^+2Fc^2^)/3' was
changed to 'calc'. A new data item '_refine_ls_weighting_details' was
created with the value set to
'w=1/[\s^2^(Fo^2^)+(0.0620P)^2^+0.6511P] where P=(Fo^2^+2Fc^2^)/3'.

Automatic conversion script
Id: cif_fix_values 6909 2019-04-08 15:41:33Z antanas 
;
_cod_original_sg_symbol_H-M P-1
_cod_database_code 7702624

loop_
_symmetry_equiv_pos_as_xyz
'x, y, z'
'-x, -y, -z'

loop_
_atom_site_aniso_label
_atom_site_aniso_U_11
_atom_site_aniso_U_22
_atom_site_aniso_U_33
_atom_site_aniso_U_23
_atom_site_aniso_U_13
_atom_site_aniso_U_12
Cu1 0.0381(2) 0.0342(2) 0.0348(2) -0.00387(11) -0.00506(12) -0.01032(12)
N1 0.0418(11) 0.0343(10) 0.0396(11) -0.0035(8) -0.0069(9) -0.0122(9)
C2 0.051(2) 0.0416(14) 0.052(2) -0.0079(12) -0.0096(13) -0.0163(12)
C3 0.050(2) 0.045(2) 0.076(2) -0.0087(14) -0.0070(15) -0.0208(13)
C4 0.046(2) 0.0432(15) 0.065(2) -0.0007(13) 0.0027(14) -0.0135(13)
C5 0.0410(14) 0.0386(13) 0.0469(14) -0.0014(11) -0.0020(11) -0.0043(11)
C6 0.063(2) 0.057(2) 0.0389(15) -0.0010(13) 0.0050(14) -0.011(2)
C7 0.071(2) 0.063(2) 0.0359(14) -0.0077(13) -0.0068(14) -0.008(2)
C8 0.052(2) 0.0459(14) 0.0406(13) -0.0108(11) -0.0150(12) -0.0013(12)
C9 0.072(2) 0.065(2) 0.054(2) -0.020(2) -0.023(2) -0.011(2)
C10 0.061(2) 0.062(2) 0.076(2) -0.024(2) -0.024(2) -0.019(2)
C11 0.051(2) 0.053(2) 0.059(2) -0.0144(14) -0.0088(14) -0.0192(13)
N12 0.0424(11) 0.0399(11) 0.0450(12) -0.0090(9) -0.0078(9) -0.0128(9)
C13 0.0404(13) 0.0332(11) 0.0371(12) -0.0070(9) -0.0084(10) -0.0035(10)
C14 0.0399(13) 0.0323(11) 0.0356(12) -0.0030(9) -0.0062(10) -0.0049(10)
C15 0.056(2) 0.0348(12) 0.0426(14) -0.0036(10) -0.0088(12) -0.0147(12)
N21 0.0407(11) 0.0396(11) 0.0400(11) -0.0063(9) -0.0053(9) -0.0147(9)
C22 0.045(2) 0.051(2) 0.053(2) -0.0083(13) -0.0026(13) -0.0170(13)
C23 0.050(2) 0.073(2) 0.061(2) -0.014(2) 0.0038(15) -0.031(2)
C24 0.071(2) 0.063(2) 0.050(2) -0.0015(14) -0.0053(15) -0.042(2)
C25 0.063(2) 0.0464(14) 0.0390(13) -0.0048(11) -0.0124(12) -0.0276(13)
C26 0.087(2) 0.0424(15) 0.044(2) 0.0028(12) -0.020(2) -0.030(2)
C27 0.078(2) 0.0363(14) 0.050(2) -0.0011(12) -0.027(2) -0.0132(14)
C28 0.059(2) 0.0366(13) 0.0441(14) -0.0104(10) -0.0222(12) -0.0086(12)
C29 0.055(2) 0.045(2) 0.063(2) -0.0144(14) -0.0277(15) 0.0014(13)
C30 0.0414(15) 0.056(2) 0.067(2) -0.0148(15) -0.0112(14) -0.0064(13)
C31 0.0413(14) 0.048(2) 0.053(2) -0.0077(12) -0.0081(12) -0.0097(12)
N32 0.0411(11) 0.0381(11) 0.0383(11) -0.0061(8) -0.0068(9) -0.0106(9)
C33 0.0470(14) 0.0348(12) 0.0344(12) -0.0079(9) -0.0129(10) -0.0119(10)
C34 0.0478(14) 0.0360(12) 0.0347(12) -0.0062(9) -0.0107(10) -0.0179(11)
O11 0.106(2) 0.0486(12) 0.077(2) -0.0017(11) -0.0542(15) -0.0170(12)
O12 0.0490(11) 0.0437(10) 0.0471(10) -0.0089(8) -0.0140(8) -0.0103(8)
O13 0.0616(14) 0.0504(12) 0.100(2) -0.0317(12) 0.0005(13) -0.0073(11)
O21 0.096(2) 0.096(2) 0.068(2) -0.0049(14) -0.0289(14) -0.047(2)
O22 0.082(2) 0.080(2) 0.098(2) -0.0139(15) -0.050(2) -0.0062(14)
O23 0.099(2) 0.084(2) 0.108(2) -0.047(2) 0.005(2) -0.033(2)
O24 0.073(2) 0.108(2) 0.077(2) 0.000(2) -0.0170(14) -0.012(2)
O25 0.084(2) 0.075(2) 0.107(2) -0.010(2) -0.016(2) -0.0093(15)
O26 0.079(2) 0.203(4) 0.064(2) 0.017(2) -0.0195(15) -0.054(2)
O27 0.084(2) 0.168(3) 0.085(2) -0.036(2) -0.007(2) -0.055(2)
O28 0.086(2) 0.097(3) 0.236(5) 0.026(3) 0.002(3) -0.016(2)
O29 0.096(2) 0.106(3) 0.156(3) -0.003(2) -0.010(2) -0.021(2)
O30 0.193(5) 0.097(3) 0.160(4) 0.004(3) 0.048(3) -0.046(3)
O31 0.110(3) 0.101(3) 0.197(4) -0.011(3) -0.017(3) -0.009(2)

loop_
_atom_site_label
_atom_site_type_symbol
_atom_site_fract_x
_atom_site_fract_y
_atom_site_fract_z
_atom_site_U_iso_or_equiv
_atom_site_thermal_displace_type
_atom_site_occupancy
_atom_site_calc_flag
Cu1 Cu 1.89455(3) -0.25976(3) 0.75316(2) 0.03633(12) Uani 1 d
N1 N 2.0153(2) -0.1809(2) 0.6432(2) 0.0387(4) Uani 1 d
C2 C 2.0849(3) -0.1159(3) 0.6612(2) 0.0473(6) Uani 1 d
C3 C 2.1707(3) -0.0686(3) 0.5827(3) 0.0561(8) Uani 1 d
C4 C 2.1845(3) -0.0875(3) 0.4824(3) 0.0548(7) Uani 1 d
C5 C 2.1138(3) -0.1560(2) 0.4602(2) 0.0460(6) Uani 1 d
C6 C 2.1228(3) -0.1804(3) 0.3575(2) 0.0583(8) Uani 1 d
C7 C 2.0537(4) -0.2459(3) 0.3399(2) 0.0604(8) Uani 1 d
C8 C 1.9677(3) -0.2962(3) 0.4231(2) 0.0477(6) Uani 1 d
C9 C 1.8944(4) -0.3674(3) 0.4094(3) 0.0621(8) Uani 1 d
C10 C 1.8192(3) -0.4138(3) 0.4930(3) 0.0622(8) Uani 1 d
C11 C 1.8149(3) -0.3894(3) 0.5918(3) 0.0526(7) Uani 1 d
N12 N 1.8814(2) -0.3219(2) 0.6084(2) 0.0419(5) Uani 1 d
C13 C 1.9565(2) -0.2752(2) 0.5252(2) 0.0383(5) Uani 1 d
C14 C 2.0302(2) -0.2024(2) 0.5441(2) 0.0379(5) Uani 1 d
C15 C 1.7344(3) -0.0506(2) 0.8180(2) 0.0447(6) Uani 1 d
N21 N 1.7954(2) -0.3571(2) 0.8645(2) 0.0397(5) Uani 1 d
C22 C 1.6674(3) -0.3251(3) 0.9060(2) 0.0498(7) Uani 1 d
C23 C 1.6115(3) -0.4042(3) 0.9815(3) 0.0599(8) Uani 1 d
C24 C 1.6872(3) -0.5189(3) 1.0132(2) 0.0579(8) Uani 1 d
C25 C 1.8228(3) -0.5564(3) 0.9704(2) 0.0462(6) Uani 1 d
C26 C 1.9126(4) -0.6734(3) 0.9990(2) 0.0553(8) Uani 1 d
C27 C 2.0409(4) -0.7013(3) 0.9571(2) 0.0537(7) Uani 1 d
C28 C 2.0940(3) -0.6156(2) 0.8815(2) 0.0449(6) Uani 1 d
C29 C 2.2272(3) -0.6384(3) 0.8338(3) 0.0545(7) Uani 1 d
C30 C 2.2670(3) -0.5502(3) 0.7645(3) 0.0559(7) Uani 1 d
C31 C 2.1764(3) -0.4371(3) 0.7409(2) 0.0484(6) Uani 1 d
N32 N 2.0495(2) -0.4117(2) 0.7832(2) 0.0395(5) Uani 1 d
C33 C 2.0085(3) -0.5001(2) 0.8526(2) 0.0374(5) Uani 1 d
C34 C 1.8712(3) -0.4703(2) 0.8968(2) 0.0374(5) Uani 1 d
O11 O 1.8300(3) -0.0874(2) 0.8650(2) 0.0731(7) Uani 1 d
O12 O 1.7398(2) -0.1146(2) 0.74710(14) 0.0462(4) Uani 1 d
O13 O 1.6380(2) 0.0440(2) 0.8356(2) 0.0727(7) Uani 1 d
O21 O 1.9609(3) 0.0507(3) 0.9035(2) 0.0802(7) Uani 1 d
O22 O 1.5759(3) -0.1194(3) 0.6218(2) 0.0847(8) Uani 1 d
O23 O 1.6981(3) 0.2260(3) 0.9048(3) 0.0945(9) Uani 1 d
O24 O 1.3833(3) 0.1080(3) 0.5990(2) 0.0915(9) Uani 1 d
O25 O 1.5302(3) 0.2220(3) 0.6758(3) 0.0931(9) Uani 1 d
O26 O 1.3745(3) 0.0431(4) 0.9148(2) 0.1168(13) Uani 1 d
O27 O 0.2045(3) 0.0789(4) 0.7819(2) 0.1068(11) Uani 1 d
O28 O 2.5967(4) -0.6148(4) 0.4900(4) 0.157(2) Uani 1 d
O29 O 2.3831(4) -0.4327(3) 0.2528(3) 0.1269(13) Uani 1 d
O30 O 2.6751(5) -0.8023(4) 0.1389(4) 0.168(2) Uani 1 d
O31 O 2.5325(4) -0.6793(4) 0.3090(4) 0.145(2) Uani 1 d
H2 H 2.0728(37) -0.0994(35) 0.7280(31) 0.080 Uiso 1 d
H3 H 2.2160(37) -0.0247(36) 0.5982(30) 0.080 Uiso 1 d
H4 H 2.2399(38) -0.0567(35) 0.4325(31) 0.080 Uiso 1 d
H6 H 2.1763(38) -0.1553(36) 0.3089(31) 0.080 Uiso 1 d
H7 H 2.0598(38) -0.2640(35) 0.2734(31) 0.080 Uiso 1 d
H9 H 1.9019(36) -0.3849(34) 0.3396(30) 0.080 Uiso 1 d
H10 H 1.7703(38) -0.4563(36) 0.4926(30) 0.080 Uiso 1 d
H11 H 1.7680(38) -0.4161(36) 0.6440(31) 0.080 Uiso 1 d
H22 H 1.6181(37) -0.2535(36) 0.8861(31) 0.080 Uiso 1 d
H23 H 1.5266(39) -0.3777(35) 1.0056(30) 0.080 Uiso 1 d
H24 H 1.6519(36) -0.5757(35) 1.0676(29) 0.080 Uiso 1 d
H26 H 1.8835(37) -0.7276(35) 1.0519(30) 0.080 Uiso 1 d
H27 H 2.1017(38) -0.7732(36) 0.9765(30) 0.080 Uiso 1 d
H29 H 2.2858(38) -0.7106(36) 0.8520(30) 0.080 Uiso 1 d
H30 H 2.3477(39) -0.5625(36) 0.7319(30) 0.080 Uiso 1 d
H31 H 2.1991(37) -0.3830(36) 0.6899(30) 0.080 Uiso 1 d
H21A H 1.9205 -0.0006 0.8882 0.080 Uiso 1 d
H21B H 2.0033 0.0000 0.9576 0.080 Uiso 1 d
H22A H 1.5195 -0.0728 0.6350 0.080 Uiso 1 d
H22B H 1.6237 -0.1166 0.6627 0.080 Uiso 1 d
H23A H 1.6528 0.2069 0.8889 0.080 Uiso 1 d
H23B H 1.6646 0.2194 0.9772 0.080 Uiso 1 d
H24A H 1.3276 0.1170 0.6455 0.080 Uiso 1 d
H24B H 1.3819 0.1256 0.5437 0.080 Uiso 1 d
H25A H 1.4790 0.1938 0.6586 0.080 Uiso 1 d
H25B H 1.5629 0.1626 0.7230 0.080 Uiso 1 d
H26A H 1.4496 0.0554 0.9075 0.080 Uiso 1 d
H26B H 1.3592 0.0295 0.9796 0.080 Uiso 1 d
H27A H 0.2553 0.0679 0.8268 0.080 Uiso 1 d
H27B H 0.1486 0.0562 0.8040 0.080 Uiso 1 d
H28A H 2.7029 -0.5988 0.4513 0.080 Uiso 1 d
H28B H 2.5206 -0.6077 0.5194 0.080 Uiso 1 d
H29A H 2.3170 -0.4391 0.2212 0.080 Uiso 1 d
H29B H 2.4299 -0.3991 0.2095 0.080 Uiso 1 d
H30A H 2.5918 -0.7761 0.2136 0.080 Uiso 1 d
H30B H 2.6937 -0.8829 0.1664 0.080 Uiso 1 d
H31A H 2.6006 -0.7166 0.2793 0.080 Uiso 1 d
H31B H 2.4940 -0.6159 0.2892 0.080 Uiso 1 d

loop_
_atom_type_symbol
_atom_type_description
_atom_type_scat_dispersion_real
_atom_type_scat_dispersion_imag
_atom_type_scat_source
C C 0.0033 0.0016 'International Tables Vol C Tables 4.2.6.8 and 6.1.1.4'
H H 0.0000 0.0000 'International Tables Vol C Tables 4.2.6.8 and 6.1.1.4'
N N 0.0061 0.0033 'International Tables Vol C Tables 4.2.6.8 and 6.1.1.4'
O O 0.0106 0.0060 'International Tables Vol C Tables 4.2.6.8 and 6.1.1.4'
Cu Cu 0.3201 1.2651 'International Tables Vol C Tables 4.2.6.8 and 6.1.1.4'

loop_
_geom_angle_atom_site_label_1
_geom_angle_atom_site_label_2
_geom_angle_atom_site_label_3
_geom_angle
O12 Cu1 N21 93.27(8)
O12 Cu1 N1 94.22(8)
N21 Cu1 N1 172.50(8)
O12 Cu1 N32 171.43(8)
N21 Cu1 N32 81.18(9)
N1 Cu1 N32 91.33(8)
O12 Cu1 N12 94.50(8)
N21 Cu1 N12 101.15(8)
N1 Cu1 N12 78.80(8)
N32 Cu1 N12 92.99(8)
C2 N1 C14 118.5(2)
C2 N1 Cu1 125.4(2)
C14 N1 Cu1 116.0(2)
N1 C2 C3 122.7(3)
N1 C2 H2 118.4(24)
C3 C2 H2 118.9(24)
C4 C3 C2 119.4(3)
C4 C3 H3 120.6(25)
C2 C3 H3 119.9(25)
C3 C4 C5 119.7(3)
C3 C4 H4 118.7(25)
C5 C4 H4 121.5(25)
C4 C5 C14 117.5(3)
C4 C5 C6 123.3(3)
C14 C5 C6 119.1(3)
C7 C6 C5 121.4(3)
C7 C6 H6 120.8(27)
C5 C6 H6 117.7(28)
C6 C7 C8 121.7(3)
C6 C7 H7 122.4(25)
C8 C7 H7 115.9(25)
C9 C8 C13 117.0(3)
C9 C8 C7 124.1(3)
C13 C8 C7 118.9(3)
C10 C9 C8 119.7(3)
C10 C9 H9 121.6(23)
C8 C9 H9 118.6(23)
C9 C10 C11 119.5(3)
C9 C10 H10 126.8(27)
C11 C10 H10 113.7(27)
N12 C11 C10 122.9(3)
N12 C11 H11 116.3(28)
C10 C11 H11 120.8(28)
C11 N12 C13 117.9(2)
C11 N12 Cu1 132.9(2)
C13 N12 Cu1 109.2(2)
N12 C13 C8 122.9(2)
N12 C13 C14 117.7(2)
C8 C13 C14 119.4(2)
N1 C14 C5 122.2(2)
N1 C14 C13 118.3(2)
C5 C14 C13 119.6(2)
O11 C15 O13 123.6(3)
O11 C15 O12 116.4(2)
O13 C15 O12 120.0(3)
C22 N21 C34 118.2(2)
C22 N21 Cu1 128.2(2)
C34 N21 Cu1 113.5(2)
N21 C22 C23 121.8(3)
N21 C22 H22 119.2(26)
C23 C22 H22 119.1(26)
C24 C23 C22 120.1(3)
C24 C23 H23 122.5(26)
C22 C23 H23 117.4(26)
C23 C24 C25 119.6(3)
C23 C24 H24 122.3(22)
C25 C24 H24 118.0(22)
C34 C25 C24 116.4(3)
C34 C25 C26 118.9(3)
C24 C25 C26 124.7(3)
C27 C26 C25 121.3(3)
C27 C26 H26 118.8(24)
C25 C26 H26 119.6(24)
C26 C27 C28 121.4(3)
C26 C27 H27 123.6(24)
C28 C27 H27 114.9(24)
C33 C28 C29 116.9(3)
C33 C28 C27 118.5(3)
C29 C28 C27 124.6(3)
C30 C29 C28 119.7(3)
C30 C29 H29 120.6(25)
C28 C29 H29 119.7(25)
C29 C30 C31 120.0(3)
C29 C30 H30 121.9(27)
C31 C30 H30 118.1(27)
N32 C31 C30 122.5(3)
N32 C31 H31 116.4(25)
C30 C31 H31 120.5(26)
C31 N32 C33 117.9(2)
C31 N32 Cu1 130.2(2)
C33 N32 Cu1 111.7(2)
N32 C33 C28 123.0(2)
N32 C33 C34 116.7(2)
C28 C33 C34 120.3(2)
N21 C34 C25 123.8(2)
N21 C34 C33 116.5(2)
C25 C34 C33 119.7(2)
C15 O12 Cu1 107.2(2)
H21A O21 H21B 101.2(3)
H22A O22 H22B 101.9(3)
H23A O23 H23B 99.0(3)
H24A O24 H24B 129.8(4)
H25A O25 H25B 101.3(3)
H26A O26 H26B 97.3(3)
H27A O27 H27B 112.7(4)
H28A O28 H28B 165.2(5)
H29A O29 H29B 108.6(5)
H30A O30 H30B 90.0(3)
H31A O31 H31B 124.3(6)

loop_
_geom_bond_atom_site_label_1
_geom_bond_atom_site_label_2
_geom_bond_distance
Cu1 O12 1.964(2)
Cu1 N21 2.010(2)
Cu1 N1 2.021(2)
Cu1 N32 2.056(2)
Cu1 N12 2.250(2)
N1 C2 1.333(3)
N1 C14 1.357(3)
C2 C3 1.387(4)
C2 H2 0.92(4)
C3 C4 1.365(5)
C3 H3 0.90(4)
C4 C5 1.401(4)
C4 H4 0.89(4)
C5 C14 1.405(4)
C5 C6 1.430(4)
C6 C7 1.331(5)
C6 H6 0.84(4)
C7 C8 1.437(4)
C7 H7 0.93(4)
C8 C9 1.401(5)
C8 C13 1.403(4)
C9 C10 1.351(5)
C9 H9 0.97(4)
C10 C11 1.390(5)
C10 H10 0.85(4)
C11 N12 1.321(4)
C11 H11 0.83(4)
N12 C13 1.348(3)
C13 C14 1.447(4)
C15 O11 1.262(4)
C15 O13 1.264(3)
C15 O12 1.300(3)
N21 C22 1.334(4)
N21 C34 1.353(3)
C22 C23 1.396(4)
C22 H22 0.86(4)
C23 C24 1.363(5)
C23 H23 0.88(4)
C24 C25 1.411(4)
C24 H24 0.98(4)
C25 C34 1.399(3)
C25 C26 1.433(4)
C26 C27 1.339(5)
C26 H26 0.92(4)
C27 C28 1.432(4)
C27 H27 0.92(4)
C28 C33 1.403(4)
C28 C29 1.405(4)
C29 C30 1.351(5)
C29 H29 0.90(4)
C30 C31 1.392(4)
C30 H30 0.87(4)
C31 N32 1.327(3)
C31 H31 0.88(4)
N32 C33 1.358(3)
C33 C34 1.431(4)
O21 H21A 0.934(3)
O21 H21B 0.945(3)
O22 H22A 0.686(3)
O22 H22B 0.857(2)
O23 H23A 0.699(3)
O23 H23B 0.944(3)
O24 H24A 0.754(3)
O24 H24B 0.726(3)
O25 H25A 0.835(3)
O25 H25B 0.878(3)
O26 H26A 0.864(3)
O26 H26B 0.832(3)
O27 H27A 0.879(3)
O27 H27B 0.724(3)
O28 H28A 1.217(4)
O28 H28B 0.817(4)
O29 H29A 0.955(4)
O29 H29B 0.807(4)
O30 H30A 1.191(4)
O30 H30B 0.911(4)
O31 H31A 0.784(4)
O31 H31B 0.750(4)

loop_
_geom_hbond_atom_site_label_D
_geom_hbond_atom_site_label_H
_geom_hbond_atom_site_label_A
_geom_hbond_distance_DH
_geom_hbond_distance_HA
_geom_hbond_distance_DA
_geom_hbond_angle_DHA
_geom_hbond_site_symmetry_A
O21 H21A O11 0.93 1.75 2.686(3) 174.4 .
O21 H21B O21 0.95 1.92 2.815(5) 156.8 2_957
O22 H22A O24 0.69 2.18 2.802(4) 151.3 .
O22 H22B O12 0.86 1.91 2.763(3) 176.3 .
O23 H23A O13 0.70 2.23 2.804(4) 140.2 .
O23 H23B O30 0.94 2.15 3.030(6) 155.2 1_466
O24 H24A O27 0.75 2.05 2.775(4) 160.7 1_655
O24 H24B O22 0.73 2.15 2.852(4) 161.3 2_856
O25 H25A O24 0.84 2.05 2.873(5) 169.6 .
O25 H25B O13 0.88 1.96 2.836(4) 173.7 .
O26 H26A O13 0.86 2.03 2.836(4) 154.2 .
O27 H27A O26 0.88 1.88 2.760(4) 175.8 1_455
O27 H27B O21 0.72 2.18 2.859(4) 156.9 1_355
